data_7051886
loop_
_publ_author_name
'Burchell, Tara J.'
'Enright, Gary D.'
'Ripmeester, John A.'

_publ_section_title
;
 Guest capture, storage and removal in the TATM host framework: a
 single-crystal study
;
_journal_issue 5
_journal_name_full 'New Journal of Chemistry'
_journal_page_first 864
_journal_paper_doi 10.1039/b718592h
_journal_volume 32
_journal_year 2008
_chemical_formula_moiety '2(C19H16O3S3) 0.80(C3H6O1)'
_chemical_formula_sum 'C40.4 H36.8 O6.8 S6'
_chemical_formula_weight 823.46
_chemical_name_systematic
;
?
;
_space_group_IT_number 2
_symmetry_cell_setting triclinic
_symmetry_space_group_name_Hall '-P 1'
_symmetry_space_group_name_H-M 'P -1'
_atom_sites_solution_hydrogens geom
_atom_sites_solution_primary direct
_atom_sites_solution_secondary difmap
_audit_creation_method SHELXL-97
_cell_angle_alpha 95.240(2)
_cell_angle_beta 107.497(2)
_cell_angle_gamma 95.945(3)
_cell_formula_units_Z 1
_cell_length_a 8.0791(10)
_cell_length_b 10.6375(13)
_cell_length_c 12.2629(15)
_cell_measurement_reflns_used 3654
_cell_measurement_temperature 125(2)
_cell_measurement_theta_max 24.88
_cell_measurement_theta_min 1.76
_cell_volume 991.4(2)
_computing_cell_refinement 'SAINT (Bruker 2001)'
_computing_data_collection SMART
_computing_data_reduction 'SAINT (Bruker 2001)'
_computing_structure_refinement 'SHELXL-97 (Sheldrick, 1997)'
_computing_structure_solution 'SHELXS-97 (Sheldrick, 1990)'
_diffrn_ambient_temperature 125(2)
_diffrn_measured_fraction_theta_full 0.958
_diffrn_measured_fraction_theta_max 0.958
_diffrn_measurement_device_type 'Bruker SMART 1000 CCD'
_diffrn_measurement_method '/w scans'
_diffrn_radiation_monochromator graphite
_diffrn_radiation_source 'fine-focus sealed tube'
_diffrn_radiation_type MoK\a
_diffrn_radiation_wavelength 0.71073
_diffrn_reflns_av_R_equivalents 0.0156
_diffrn_reflns_av_sigmaI/netI 0.0258
_diffrn_reflns_limit_h_max 7
_diffrn_reflns_limit_h_min -9
_diffrn_reflns_limit_k_max 11
_diffrn_reflns_limit_k_min -12
_diffrn_reflns_limit_l_max 14
_diffrn_reflns_limit_l_min -14
_diffrn_reflns_number 5002
_diffrn_reflns_theta_full 25.03
_diffrn_reflns_theta_max 25.03
_diffrn_reflns_theta_min 1.76
_diffrn_standards_number 0
_exptl_absorpt_coefficient_mu 0.393
_exptl_absorpt_correction_T_max 0.9617
_exptl_absorpt_correction_T_min 0.8844
_exptl_absorpt_correction_type multi-scan
_exptl_absorpt_process_details SADABS
_exptl_crystal_colour 'pale yellow'
_exptl_crystal_density_diffrn 1.379
_exptl_crystal_density_method 'not measured'
_exptl_crystal_description plate
_exptl_crystal_F_000 430
_exptl_crystal_size_max 0.32
_exptl_crystal_size_mid 0.32
_exptl_crystal_size_min 0.10
_refine_diff_density_max 0.559
_refine_diff_density_min -0.419
_refine_diff_density_rms 0.050
_refine_ls_extinction_method none
_refine_ls_goodness_of_fit_ref 1.045
_refine_ls_hydrogen_treatment constr
_refine_ls_matrix_type full
_refine_ls_number_parameters 268
_refine_ls_number_reflns 3352
_refine_ls_number_restraints 2
_refine_ls_restrained_S_all 1.046
_refine_ls_R_factor_all 0.0413
_refine_ls_R_factor_gt 0.0370
_refine_ls_shift/su_max 0.006
_refine_ls_shift/su_mean 0.000
_refine_ls_structure_factor_coef Fsqd
_refine_ls_weighting_details 'calc w=1/[\s^2^(Fo^2^)+(0.0473P)^2^+0.8764P] where P=(Fo^2^+2Fc^2^)/3'
_refine_ls_weighting_scheme calc
_refine_ls_wR_factor_gt 0.0970
_refine_ls_wR_factor_ref 0.1003
_reflns_number_gt 3027
_reflns_number_total 3352
_reflns_threshold_expression >2sigma(I)
_cod_data_source_file b718592h.txt
_cod_data_source_block 1b
_cod_original_formula_sum 'C40.40 H36.80 O6.80 S6'
_cod_database_code 7051886

loop_
_symmetry_equiv_pos_as_xyz
'x, y, z'
'-x, -y, -z'

loop_
_atom_site_label
_atom_site_type_symbol
_atom_site_fract_x
_atom_site_fract_y
_atom_site_fract_z
_atom_site_U_iso_or_equiv
_atom_site_adp_type
_atom_site_occupancy
_atom_site_symmetry_multiplicity
_atom_site_calc_flag
_atom_site_refinement_flags
_atom_site_disorder_assembly
_atom_site_disorder_group
O1 O -0.6402(2) -0.06718(15) 0.14440(14) 0.0343(4) Uani 1 1 d . . .
O2 O 0.0592(2) 0.46480(15) -0.23896(14) 0.0358(4) Uani 1 1 d . . .
O3 O 0.4753(3) 0.42131(18) 0.66448(15) 0.0523(5) Uani 1 1 d . . .
S1 S -0.41168(7) 0.17177(5) 0.15910(5) 0.02779(16) Uani 1 1 d . . .
S2 S 0.24682(7) 0.45867(5) 0.01076(5) 0.02601(15) Uani 1 1 d . . .
S3 S 0.42584(8) 0.19434(6) 0.49391(5) 0.03807(18) Uani 1 1 d . . .
C1 C 0.0939(3) 0.1720(2) 0.17060(18) 0.0237(4) Uani 1 1 d . . .
H1 H 0.1285 0.0912 0.1414 0.028 Uiso 1 1 calc R . .
C2 C -0.0987(3) 0.14385(19) 0.16185(17) 0.0225(4) Uani 1 1 d . . .
C3 C -0.1875(3) 0.0188(2) 0.15304(17) 0.0235(4) Uani 1 1 d . . .
H3 H -0.1345 -0.0564 0.1489 0.028 Uiso 1 1 calc R . .
C4 C -0.3589(3) 0.01906(19) 0.15110(18) 0.0240(4) Uani 1 1 d . . .
C5 C -0.2058(3) 0.2347(2) 0.16482(19) 0.0261(5) Uani 1 1 d . . .
H5 H -0.1694 0.3234 0.1696 0.031 Uiso 1 1 calc R . .
C6 C -0.4929(3) -0.0869(2) 0.14530(18) 0.0272(5) Uani 1 1 d . . .
C7 C -0.4441(3) -0.2188(2) 0.1429(2) 0.0375(6) Uani 1 1 d . . .
H7A H -0.3670 -0.2297 0.2192 0.056 Uiso 1 1 calc R . .
H7B H -0.3829 -0.2321 0.0857 0.056 Uiso 1 1 calc R . .
H7C H -0.5503 -0.2811 0.1222 0.056 Uiso 1 1 calc R . .
C8 C 0.1229(3) 0.27044(19) 0.09395(18) 0.0224(4) Uani 1 1 d . . .
C9 C 0.0202(3) 0.26022(19) -0.02371(18) 0.0222(4) Uani 1 1 d . . .
H9 H -0.0748 0.1944 -0.0597 0.027 Uiso 1 1 calc R . .
C10 C 0.0715(3) 0.35445(19) -0.08023(18) 0.0228(4) Uani 1 1 d . . .
C11 C 0.2501(3) 0.3740(2) 0.12368(18) 0.0262(5) Uani 1 1 d . . .
H11 H 0.3315 0.3966 0.1988 0.031 Uiso 1 1 calc R . .
C12 C -0.0016(3) 0.3750(2) -0.20117(19) 0.0290(5) Uani 1 1 d . . .
C13 C -0.1540(4) 0.2825(3) -0.2758(2) 0.0514(8) Uani 1 1 d . . .
H13A H -0.2632 0.3118 -0.2715 0.077 Uiso 1 1 calc R . .
H13B H -0.1462 0.1985 -0.2492 0.077 Uiso 1 1 calc R . .
H13C H -0.1527 0.2763 -0.3558 0.077 Uiso 1 1 calc R . .
C14 C 0.2058(3) 0.2069(2) 0.29559(18) 0.0252(5) Uani 1 1 d . . .
C15 C 0.2037(3) 0.3189(2) 0.36809(18) 0.0266(5) Uani 1 1 d . . .
H15 H 0.1313 0.3822 0.3429 0.032 Uiso 1 1 calc R . .
C16 C 0.3166(3) 0.3261(2) 0.47781(19) 0.0298(5) Uani 1 1 d . . .
C17 C 0.3203(3) 0.1316(2) 0.3538(2) 0.0310(5) Uani 1 1 d . . .
H17 H 0.3392 0.0526 0.3198 0.037 Uiso 1 1 calc R . .
C18 C 0.3587(3) 0.4278(2) 0.5757(2) 0.0353(6) Uani 1 1 d . . .
C19 C 0.2573(4) 0.5374(3) 0.5642(2) 0.0421(6) Uani 1 1 d . . .
H19A H 0.1606 0.5214 0.5961 0.063 Uiso 1 1 calc R . .
H19B H 0.2100 0.5479 0.4825 0.063 Uiso 1 1 calc R . .
H19C H 0.3344 0.6151 0.6063 0.063 Uiso 1 1 calc R . .
O4 O 0.1006(7) 0.1510(5) 0.6313(4) 0.0593(14) Uani 0.40 1 d P A -1
C20 C 0.0235(9) 0.0741(6) 0.5478(6) 0.0384(14) Uani 0.40 1 d PD A -1
C21 C 0.0775(13) -0.0568(8) 0.5323(9) 0.048(2) Uani 0.40 1 d PD A -1
H21A H 0.1863 -0.0621 0.5935 0.072 Uiso 0.40 1 calc PR A -1
H21B H 0.0964 -0.0712 0.4571 0.072 Uiso 0.40 1 calc PR A -1
H21C H -0.0151 -0.1217 0.5362 0.072 Uiso 0.40 1 calc PR A -1
C22 C -0.1328(12) 0.1041(11) 0.4532(8) 0.052(2) Uani 0.40 1 d PD A -1
H22A H -0.1496 0.1931 0.4690 0.079 Uiso 0.40 1 calc PR A -1
H22B H -0.2382 0.0479 0.4508 0.079 Uiso 0.40 1 calc PR A -1
H22C H -0.1115 0.0907 0.3787 0.079 Uiso 0.40 1 calc PR A -1

loop_
_atom_site_aniso_label
_atom_site_aniso_U_11
_atom_site_aniso_U_22
_atom_site_aniso_U_33
_atom_site_aniso_U_23
_atom_site_aniso_U_13
_atom_site_aniso_U_12
O1 0.0227(8) 0.0332(9) 0.0421(9) -0.0049(7) 0.0088(7) -0.0055(7)
O2 0.0391(10) 0.0319(9) 0.0348(9) 0.0094(7) 0.0096(8) -0.0013(7)
O3 0.0565(13) 0.0481(11) 0.0301(10) 0.0015(8) -0.0124(9) -0.0101(9)
S1 0.0209(3) 0.0234(3) 0.0370(3) 0.0013(2) 0.0073(2) 0.0017(2)
S2 0.0226(3) 0.0216(3) 0.0297(3) -0.0022(2) 0.0060(2) -0.0039(2)
S3 0.0317(3) 0.0390(3) 0.0310(3) 0.0076(3) -0.0079(2) -0.0009(3)
C1 0.0192(10) 0.0236(10) 0.0242(10) -0.0009(8) 0.0022(8) 0.0017(8)
C2 0.0201(10) 0.0233(10) 0.0194(10) 0.0000(8) 0.0009(8) 0.0008(8)
C3 0.0202(10) 0.0245(10) 0.0211(10) 0.0009(8) 0.0014(8) -0.0008(8)
C4 0.0243(11) 0.0205(10) 0.0232(10) -0.0004(8) 0.0030(8) 0.0009(8)
C5 0.0229(11) 0.0224(10) 0.0297(11) 0.0019(9) 0.0048(9) -0.0004(8)
C6 0.0229(11) 0.0278(11) 0.0256(11) -0.0021(9) 0.0035(9) -0.0031(9)
C7 0.0349(13) 0.0232(11) 0.0515(15) 0.0012(10) 0.0129(12) -0.0038(10)
C8 0.0170(10) 0.0233(10) 0.0245(10) -0.0018(8) 0.0043(8) 0.0029(8)
C9 0.0144(9) 0.0223(10) 0.0260(10) -0.0021(8) 0.0025(8) 0.0007(8)
C10 0.0168(10) 0.0223(10) 0.0261(11) -0.0018(8) 0.0040(8) 0.0012(8)
C11 0.0215(11) 0.0270(11) 0.0253(11) -0.0021(9) 0.0032(9) -0.0009(9)
C12 0.0264(11) 0.0283(11) 0.0307(12) 0.0047(9) 0.0066(9) 0.0029(9)
C13 0.0433(16) 0.0631(18) 0.0311(13) 0.0151(13) -0.0076(12) -0.0180(14)
C14 0.0167(10) 0.0306(11) 0.0245(11) 0.0047(9) 0.0023(8) -0.0017(8)
C15 0.0193(10) 0.0314(11) 0.0247(11) 0.0036(9) 0.0024(9) -0.0023(9)
C16 0.0248(11) 0.0332(12) 0.0262(11) 0.0048(9) 0.0032(9) -0.0054(9)
C17 0.0248(11) 0.0323(12) 0.0300(12) 0.0044(9) 0.0007(9) 0.0003(9)
C18 0.0334(13) 0.0391(13) 0.0258(12) 0.0039(10) 0.0043(10) -0.0139(10)
C19 0.0427(15) 0.0477(15) 0.0307(13) -0.0060(11) 0.0099(11) -0.0021(12)
O4 0.058(3) 0.064(3) 0.043(3) -0.004(3) 0.000(3) 0.007(3)
C20 0.036(4) 0.051(4) 0.028(4) 0.007(3) 0.011(3) 0.000(3)
C21 0.040(6) 0.060(6) 0.046(6) 0.011(5) 0.018(5) 0.002(4)
C22 0.043(6) 0.078(8) 0.026(4) 0.010(4) -0.005(4) 0.007(5)

loop_
_atom_type_symbol
_atom_type_description
_atom_type_scat_dispersion_real
_atom_type_scat_dispersion_imag
_atom_type_scat_source
C C 0.0033 0.0016 'International Tables Vol C Tables 4.2.6.8 and 6.1.1.4'
H H 0.0000 0.0000 'International Tables Vol C Tables 4.2.6.8 and 6.1.1.4'
O O 0.0106 0.0060 'International Tables Vol C Tables 4.2.6.8 and 6.1.1.4'
S S 0.1246 0.1234 'International Tables Vol C Tables 4.2.6.8 and 6.1.1.4'

loop_
_geom_angle_atom_site_label_1
_geom_angle_atom_site_label_2
_geom_angle_atom_site_label_3
_geom_angle
_geom_angle_site_symmetry_1
_geom_angle_site_symmetry_3
_geom_angle_publ_flag
C5 S1 C4 91.53(10) . . ?
C11 S2 C10 91.28(10) . . ?
C17 S3 C16 91.55(11) . . ?
C14 C1 C8 113.46(17) . . ?
C14 C1 C2 110.35(17) . . ?
C8 C1 C2 111.60(16) . . ?
C5 C2 C3 111.78(19) . . ?
C5 C2 C1 124.56(18) . . ?
C3 C2 C1 123.63(18) . . ?
C4 C3 C2 112.47(19) . . ?
C3 C4 C6 130.1(2) . . ?
C3 C4 S1 111.38(16) . . ?
C6 C4 S1 118.50(16) . . ?
C2 C5 S1 112.82(16) . . ?
O1 C6 C4 120.4(2) . . ?
O1 C6 C7 121.4(2) . . ?
C4 C6 C7 118.17(19) . . ?
C11 C8 C9 111.35(19) . . ?
C11 C8 C1 126.70(19) . . ?
C9 C8 C1 121.88(18) . . ?
C10 C9 C8 113.36(19) . . ?
C9 C10 C12 129.06(19) . . ?
C9 C10 S2 111.23(16) . . ?
C12 C10 S2 119.71(16) . . ?
C8 C11 S2 112.78(16) . . ?
O2 C12 C10 121.2(2) . . ?
O2 C12 C13 121.3(2) . . ?
C10 C12 C13 117.5(2) . . ?
C17 C14 C15 111.31(19) . . ?
C17 C14 C1 123.4(2) . . ?
C15 C14 C1 125.29(19) . . ?
C16 C15 C14 113.2(2) . . ?
C15 C16 C18 129.9(2) . . ?
C15 C16 S3 111.01(17) . . ?
C18 C16 S3 119.01(17) . . ?
C14 C17 S3 112.89(18) . . ?
O3 C18 C16 120.0(2) . . ?
O3 C18 C19 121.0(2) . . ?
C16 C18 C19 119.0(2) . . ?
O4 C20 C21 121.7(7) . . ?
O4 C20 C22 121.6(7) . . ?
C21 C20 C22 116.6(9) . . ?

loop_
_geom_bond_atom_site_label_1
_geom_bond_atom_site_label_2
_geom_bond_distance
_geom_bond_site_symmetry_2
_geom_bond_publ_flag
O1 C6 1.227(3) . ?
O2 C12 1.220(3) . ?
O3 C18 1.220(3) . ?
S1 C5 1.706(2) . ?
S1 C4 1.723(2) . ?
S2 C11 1.715(2) . ?
S2 C10 1.726(2) . ?
S3 C17 1.708(2) . ?
S3 C16 1.727(2) . ?
C1 C14 1.516(3) . ?
C1 C8 1.515(3) . ?
C1 C2 1.523(3) . ?
C2 C5 1.367(3) . ?
C2 C3 1.423(3) . ?
C3 C4 1.379(3) . ?
C4 C6 1.461(3) . ?
C6 C7 1.497(3) . ?
C8 C11 1.367(3) . ?
C8 C9 1.420(3) . ?
C9 C10 1.368(3) . ?
C10 C12 1.468(3) . ?
C12 C13 1.493(3) . ?
C14 C17 1.367(3) . ?
C14 C15 1.425(3) . ?
C15 C16 1.370(3) . ?
C16 C18 1.472(3) . ?
C18 C19 1.486(4) . ?
O4 C20 1.209(9) . ?
C20 C21 1.515(8) . ?
C20 C22 1.521(7) . ?

loop_
_geom_torsion_atom_site_label_1
_geom_torsion_atom_site_label_2
_geom_torsion_atom_site_label_3
_geom_torsion_atom_site_label_4
_geom_torsion
_geom_torsion_site_symmetry_1
_geom_torsion_site_symmetry_2
_geom_torsion_site_symmetry_3
_geom_torsion_site_symmetry_4
_geom_torsion_publ_flag
C14 C1 C2 C5 81.5(2) . . . . ?
C8 C1 C2 C5 -45.6(3) . . . . ?
C14 C1 C2 C3 -96.5(2) . . . . ?
C8 C1 C2 C3 136.4(2) . . . . ?
C5 C2 C3 C4 -0.8(3) . . . . ?
C1 C2 C3 C4 177.45(18) . . . . ?
C2 C3 C4 C6 -178.6(2) . . . . ?
C2 C3 C4 S1 0.4(2) . . . . ?
C5 S1 C4 C3 0.06(17) . . . . ?
C5 S1 C4 C6 179.18(17) . . . . ?
C3 C2 C5 S1 0.8(2) . . . . ?
C1 C2 C5 S1 -177.39(16) . . . . ?
C4 S1 C5 C2 -0.52(17) . . . . ?
C3 C4 C6 O1 -180.0(2) . . . . ?
S1 C4 C6 O1 1.1(3) . . . . ?
C3 C4 C6 C7 1.2(3) . . . . ?
S1 C4 C6 C7 -177.72(17) . . . . ?
C14 C1 C8 C11 8.5(3) . . . . ?
C2 C1 C8 C11 133.9(2) . . . . ?
C14 C1 C8 C9 -174.69(18) . . . . ?
C2 C1 C8 C9 -49.3(3) . . . . ?
C11 C8 C9 C10 0.4(3) . . . . ?
C1 C8 C9 C10 -176.89(18) . . . . ?
C8 C9 C10 C12 179.7(2) . . . . ?
C8 C9 C10 S2 -0.5(2) . . . . ?
C11 S2 C10 C9 0.31(16) . . . . ?
C11 S2 C10 C12 -179.82(17) . . . . ?
C9 C8 C11 S2 -0.2(2) . . . . ?
C1 C8 C11 S2 176.98(16) . . . . ?
C10 S2 C11 C8 -0.09(17) . . . . ?
C9 C10 C12 O2 179.8(2) . . . . ?
S2 C10 C12 O2 -0.1(3) . . . . ?
C9 C10 C12 C13 0.3(4) . . . . ?
S2 C10 C12 C13 -179.56(19) . . . . ?
C8 C1 C14 C17 -122.2(2) . . . . ?
C2 C1 C14 C17 111.7(2) . . . . ?
C8 C1 C14 C15 59.2(3) . . . . ?
C2 C1 C14 C15 -66.9(3) . . . . ?
C17 C14 C15 C16 0.6(3) . . . . ?
C1 C14 C15 C16 179.3(2) . . . . ?
C14 C15 C16 C18 176.8(2) . . . . ?
C14 C15 C16 S3 -0.5(2) . . . . ?
C17 S3 C16 C15 0.25(18) . . . . ?
C17 S3 C16 C18 -177.41(19) . . . . ?
C15 C14 C17 S3 -0.4(2) . . . . ?
C1 C14 C17 S3 -179.11(16) . . . . ?
C16 S3 C17 C14 0.07(19) . . . . ?
C15 C16 C18 O3 -173.5(2) . . . . ?
S3 C16 C18 O3 3.6(3) . . . . ?
C15 C16 C18 C19 6.4(4) . . . . ?
S3 C16 C18 C19 -176.40(18) . . . . ?
H1 C1 C2 C5 -162.4 . . . . ?
H1 C1 C8 C11 -109.4 . . . . ?
H1 C1 C14 C17 -4.4 . . . . ?
